data_2210059
loop_
_publ_author_name
'Hai-Zhen Xu'
'You-Quan Zhu'

_publ_section_title (Z)-3-[Hydroxy(2,4-dimethoxyphenyl)methylene]-1-isopropylpyrrolidine-2,4-dione
_journal_coeditor_code AT2078
_journal_issue 9
_journal_name_full 'Acta Crystallographica Section E'
_journal_page_first o3926
_journal_page_last o3927
_journal_paper_doi 10.1107/S1600536806031953
_journal_volume 62
_journal_year 2006
_chemical_formula_iupac 'C16 H19 N O5'
_chemical_formula_moiety 'C16 H19 N O5'
_chemical_formula_sum 'C16 H19 N O5'
_chemical_formula_weight 305.32
_chemical_name_systematic
;
(Z)-3-[Hydroxy(2,4-dimethoxyphenyl)methylene]-1-isopropylpyrrolidine-
2,4-dione
;
_space_group_IT_number 15
_symmetry_cell_setting monoclinic
_symmetry_space_group_name_Hall '-C 2yc'
_symmetry_space_group_name_H-M 'C 1 2/c 1'
_atom_sites_solution_hydrogens geom
_atom_sites_solution_primary direct
_atom_sites_solution_secondary difmap
_cell_angle_alpha 90.00
_cell_angle_beta 121.790(3)
_cell_angle_gamma 90.00
_cell_formula_units_Z 8
_cell_length_a 21.288(4)
_cell_length_b 12.132(2)
_cell_length_c 13.767(3)
_cell_measurement_reflns_used 3120
_cell_measurement_temperature 294(2)
_cell_measurement_theta_max 26.48
_cell_measurement_theta_min 2.02
_cell_volume 3022.2(10)
_computing_cell_refinement SMART
_computing_data_collection 'SMART (Bruker, 1999)'
_computing_data_reduction 'SAINT (Bruker, 1999)'
_computing_molecular_graphics 'SHELXTL (Bruker, 1999)'
_computing_publication_material SHELXTL
_computing_structure_refinement 'SHELXL97 (Sheldrick, 1997)'
_computing_structure_solution 'SHELXS97 (Sheldrick, 1997)'
_diffrn_ambient_temperature 294(2)
_diffrn_measured_fraction_theta_full 0.996
_diffrn_measured_fraction_theta_max 0.996
_diffrn_measurement_device_type 'Bruker SMART CCD area-detector'
_diffrn_measurement_method '\f and \w'
_diffrn_radiation_monochromator graphite
_diffrn_radiation_source 'fine-focus sealed tube'
_diffrn_radiation_type MoK\a
_diffrn_radiation_wavelength 0.71073
_diffrn_reflns_av_R_equivalents 0.0395
_diffrn_reflns_av_sigmaI/netI 0.0476
_diffrn_reflns_limit_h_max 26
_diffrn_reflns_limit_h_min -16
_diffrn_reflns_limit_k_max 15
_diffrn_reflns_limit_k_min -14
_diffrn_reflns_limit_l_max 8
_diffrn_reflns_limit_l_min -17
_diffrn_reflns_number 8407
_diffrn_reflns_theta_full 26.48
_diffrn_reflns_theta_max 26.48
_diffrn_reflns_theta_min 2.02
_diffrn_standards_decay_% 0
_diffrn_standards_number 0
_exptl_absorpt_coefficient_mu 0.100
_exptl_absorpt_correction_T_max 0.984
_exptl_absorpt_correction_T_min 0.972
_exptl_absorpt_correction_type multi-scan
_exptl_absorpt_process_details '(SADABS; Sheldrick, 1996)'
_exptl_crystal_colour colourless
_exptl_crystal_density_diffrn 1.342
_exptl_crystal_density_meas 1.342
_exptl_crystal_density_method 'not measured'
_exptl_crystal_description prism
_exptl_crystal_F_000 1296
_exptl_crystal_size_max 0.34
_exptl_crystal_size_mid 0.24
_exptl_crystal_size_min 0.16
_refine_diff_density_max 0.180
_refine_diff_density_min -0.145
_refine_ls_extinction_coef 0.0025(3)
_refine_ls_extinction_expression Fc^*^=kFc[1+0.001xFc^2^\l^3^/sin(2\q)]^-1/4^
_refine_ls_extinction_method 'SHELXL97 (Sheldrick, 1997)'
_refine_ls_goodness_of_fit_ref 0.998
_refine_ls_hydrogen_treatment mixed
_refine_ls_matrix_type full
_refine_ls_number_parameters 208
_refine_ls_number_reflns 3120
_refine_ls_number_restraints 1
_refine_ls_restrained_S_all 0.998
_refine_ls_R_factor_all 0.0832
_refine_ls_R_factor_gt 0.0409
_refine_ls_shift/su_max 0.003
_refine_ls_shift/su_mean 0.000
_refine_ls_structure_factor_coef Fsqd
_refine_ls_weighting_details 'calc w = 1/[\s^2^(Fo^2^)+(0.0453P)^2^+1.206P] where P=(Fo^2^+2Fc^2^)/3'
_refine_ls_weighting_scheme calc
_refine_ls_wR_factor_gt 0.0909
_refine_ls_wR_factor_ref 0.1122
_reflns_number_gt 1894
_reflns_number_total 3120
_reflns_threshold_expression I>2\s(I)
_cod_data_source_file at2078.cif
_cod_data_source_block I
_cod_original_cell_volume 3022.0(10)
_cod_original_sg_symbol_H-M 'C 2/c'
_cod_database_code 2210059
_cod_database_fobs_code 2210059

loop_
_symmetry_equiv_pos_as_xyz
'x, y, z'
'-x, y, -z+1/2'
'x+1/2, y+1/2, z'
'-x+1/2, y+1/2, -z+1/2'
'-x, -y, -z'
'x, -y, z-1/2'
'-x+1/2, -y+1/2, -z'
'x+1/2, -y+1/2, z-1/2'

loop_
_atom_site_type_symbol
_atom_site_label
_atom_site_fract_x
_atom_site_fract_y
_atom_site_fract_z
_atom_site_U_iso_or_equiv
_atom_site_adp_type
_atom_site_calc_flag
_atom_site_refinement_flags
_atom_site_occupancy
O O1 0.42791(8) 0.58834(11) 0.05369(12) 0.0529(4) Uani d . 1
O O2 0.37011(8) 0.29312(11) 0.21572(12) 0.0527(4) Uani d . 1
O O3 0.33739(9) 0.47700(12) 0.26456(14) 0.0631(4) Uani d D 1
O O4 0.22735(7) 0.62947(10) 0.10556(12) 0.0486(4) Uani d . 1
O O5 0.34315(7) 0.98998(10) 0.19588(12) 0.0555(4) Uani d . 1
N N1 0.41936(8) 0.30453(12) 0.10212(13) 0.0418(4) Uani d . 1
C C1 0.35576(10) 0.64946(15) 0.20365(15) 0.0398(4) Uani d . 1
C C2 0.41783(11) 0.71622(17) 0.25224(17) 0.0475(5) Uani d . 1
H H2 0.4644 0.6839 0.2873 0.057 Uiso calc R 1
C C3 0.41219(11) 0.82924(17) 0.24986(17) 0.0487(5) Uani d . 1
H H3 0.4546 0.8726 0.2842 0.058 Uiso calc R 1
C C4 0.34291(10) 0.87806(15) 0.19592(16) 0.0413(4) Uani d . 1
C C5 0.27954(10) 0.81352(14) 0.14706(15) 0.0393(4) Uani d . 1
H H5 0.2331 0.8464 0.1115 0.047 Uiso calc R 1
C C6 0.28603(10) 0.69926(14) 0.15178(15) 0.0376(4) Uani d . 1
C C7 0.15536(10) 0.67414(17) 0.06202(19) 0.0558(6) Uani d . 1
H H7A 0.1545 0.7142 0.1214 0.084 Uiso calc R 1
H H7B 0.1199 0.6153 0.0357 0.084 Uiso calc R 1
H H7C 0.1432 0.7229 -0.0004 0.084 Uiso calc R 1
C C8 0.27450(12) 1.04631(16) 0.1400(2) 0.0585(6) Uani d . 1
H H8A 0.2467 1.0257 0.0608 0.088 Uiso calc R 1
H H8B 0.2831 1.1244 0.1463 0.088 Uiso calc R 1
H H8C 0.2472 1.0270 0.1751 0.088 Uiso calc R 1
C C9 0.36336(10) 0.52838(16) 0.20836(16) 0.0412(5) Uani d . 1
C C10 0.39444(9) 0.46762(14) 0.16008(15) 0.0359(4) Uani d . 1
C C11 0.42022(9) 0.49824(14) 0.08481(15) 0.0384(4) Uani d . 1
C C12 0.43627(11) 0.39073(15) 0.04508(17) 0.0459(5) Uani d . 1
H H12A 0.4053 0.3835 -0.0373 0.055 Uiso calc R 1
H H12B 0.4877 0.3872 0.0673 0.055 Uiso calc R 1
C C13 0.39368(9) 0.34809(14) 0.16406(15) 0.0384(4) Uani d . 1
C C14 0.41164(11) 0.18682(15) 0.07126(17) 0.0473(5) Uani d . 1
H H14 0.4096 0.1451 0.1305 0.057 Uiso calc R 1
C C15 0.33921(12) 0.16837(18) -0.04151(18) 0.0617(6) Uani d . 1
H H15A 0.2990 0.1955 -0.0356 0.093 Uiso calc R 1
H H15B 0.3326 0.0910 -0.0586 0.093 Uiso calc R 1
H H15C 0.3404 0.2070 -0.1014 0.093 Uiso calc R 1
C C16 0.47800(12) 0.14686(18) 0.0683(2) 0.0673(7) Uani d . 1
H H16A 0.4803 0.1850 0.0091 0.101 Uiso calc R 1
H H16B 0.4735 0.0691 0.0531 0.101 Uiso calc R 1
H H16C 0.5223 0.1611 0.1407 0.101 Uiso calc R 1
H H3A 0.3433(14) 0.4082(9) 0.256(2) 0.088(9) Uiso d D 1

loop_
_atom_site_aniso_label
_atom_site_aniso_U_11
_atom_site_aniso_U_22
_atom_site_aniso_U_33
_atom_site_aniso_U_12
_atom_site_aniso_U_13
_atom_site_aniso_U_23
O1 0.0678(10) 0.0405(8) 0.0625(10) -0.0042(7) 0.0427(8) 0.0015(7)
O2 0.0686(10) 0.0432(8) 0.0631(9) 0.0049(7) 0.0462(8) 0.0088(7)
O3 0.0899(12) 0.0517(10) 0.0811(11) 0.0198(9) 0.0680(10) 0.0160(8)
O4 0.0416(8) 0.0387(7) 0.0587(9) 0.0000(6) 0.0217(7) -0.0030(6)
O5 0.0495(8) 0.0401(8) 0.0729(10) -0.0047(6) 0.0295(8) -0.0039(7)
N1 0.0507(10) 0.0371(9) 0.0426(9) 0.0017(7) 0.0280(8) -0.0018(7)
C1 0.0429(11) 0.0426(11) 0.0388(11) 0.0072(9) 0.0248(9) -0.0001(8)
C2 0.0374(11) 0.0579(13) 0.0488(12) 0.0091(9) 0.0237(9) 0.0031(10)
C3 0.0396(11) 0.0541(13) 0.0515(13) -0.0050(10) 0.0234(10) -0.0062(10)
C4 0.0453(11) 0.0416(11) 0.0412(11) -0.0013(9) 0.0258(9) -0.0035(8)
C5 0.0370(10) 0.0418(11) 0.0391(10) 0.0036(8) 0.0201(8) -0.0003(8)
C6 0.0407(11) 0.0390(10) 0.0351(10) -0.0017(8) 0.0212(8) -0.0040(8)
C7 0.0399(12) 0.0528(13) 0.0675(15) -0.0007(10) 0.0234(10) -0.0041(10)
C8 0.0589(14) 0.0394(11) 0.0850(17) 0.0024(10) 0.0432(13) 0.0039(11)
C9 0.0407(11) 0.0470(11) 0.0370(11) 0.0062(9) 0.0212(9) 0.0046(8)
C10 0.0330(9) 0.0390(10) 0.0346(10) 0.0032(8) 0.0170(8) 0.0001(8)
C11 0.0341(10) 0.0408(11) 0.0365(11) -0.0005(8) 0.0160(8) -0.0015(8)
C12 0.0512(12) 0.0467(12) 0.0482(12) 0.0020(9) 0.0319(10) -0.0004(9)
C13 0.0354(10) 0.0414(11) 0.0362(10) 0.0037(8) 0.0173(9) 0.0013(8)
C14 0.0578(13) 0.0368(10) 0.0472(12) 0.0032(9) 0.0275(10) -0.0023(9)
C15 0.0601(14) 0.0565(13) 0.0591(15) -0.0044(11) 0.0250(12) -0.0116(11)
C16 0.0652(15) 0.0582(14) 0.0724(17) 0.0126(12) 0.0321(13) -0.0123(12)

loop_
_atom_type_symbol
_atom_type_description
_atom_type_scat_dispersion_real
_atom_type_scat_dispersion_imag
_atom_type_scat_source
C C 0.0033 0.0016 'International Tables Vol C Tables 4.2.6.8 and 6.1.1.4'
H H 0.0000 0.0000 'International Tables Vol C Tables 4.2.6.8 and 6.1.1.4'
N N 0.0061 0.0033 'International Tables Vol C Tables 4.2.6.8 and 6.1.1.4'
O O 0.0106 0.0060 'International Tables Vol C Tables 4.2.6.8 and 6.1.1.4'

loop_
_geom_angle_atom_site_label_1
_geom_angle_atom_site_label_2
_geom_angle_atom_site_label_3
_geom_angle
_geom_angle_publ_flag
C9 O3 H3A 103.7(18) no
C6 O4 C7 118.65(14) no
C4 O5 C8 118.63(15) no
C13 N1 C12 110.98(14) no
C13 N1 C14 122.99(16) no
C12 N1 C14 124.03(15) no
C2 C1 C6 118.64(17) no
C2 C1 C9 120.42(16) no
C6 C1 C9 120.93(16) no
C3 C2 C1 121.49(18) no
C3 C2 H2 119.3 no
C1 C2 H2 119.3 no
C2 C3 C4 119.57(18) no
C2 C3 H3 120.2 no
C4 C3 H3 120.2 no
O5 C4 C3 115.09(17) no
O5 C4 C5 124.50(17) no
C3 C4 C5 120.41(18) no
C4 C5 C6 119.46(17) no
C4 C5 H5 120.3 no
C6 C5 H5 120.3 no
O4 C6 C5 123.72(16) no
O4 C6 C1 115.86(16) no
C5 C6 C1 120.40(17) no
O4 C7 H7A 109.5 no
O4 C7 H7B 109.5 no
H7A C7 H7B 109.5 no
O4 C7 H7C 109.5 no
H7A C7 H7C 109.5 no
H7B C7 H7C 109.5 no
O5 C8 H8A 109.5 no
O5 C8 H8B 109.5 no
H8A C8 H8B 109.5 no
O5 C8 H8C 109.5 no
H8A C8 H8C 109.5 no
H8B C8 H8C 109.5 no
O3 C9 C10 119.17(17) no
O3 C9 C1 115.20(16) no
C10 C9 C1 125.63(17) no
C9 C10 C13 120.01(16) no
C9 C10 C11 131.84(17) no
C13 C10 C11 107.34(15) no
O1 C11 C10 130.72(17) no
O1 C11 C12 123.13(17) no
C10 C11 C12 106.14(15) no
N1 C12 C11 104.75(15) no
N1 C12 H12A 110.8 no
C11 C12 H12A 110.8 no
N1 C12 H12B 110.8 no
C11 C12 H12B 110.8 no
H12A C12 H12B 108.9 no
O2 C13 N1 124.70(16) no
O2 C13 C10 124.57(16) no
N1 C13 C10 110.70(15) no
N1 C14 C16 110.74(16) no
N1 C14 C15 109.62(16) no
C16 C14 C15 112.55(18) no
N1 C14 H14 107.9 no
C16 C14 H14 107.9 no
C15 C14 H14 107.9 no
C14 C15 H15A 109.5 no
C14 C15 H15B 109.5 no
H15A C15 H15B 109.5 no
C14 C15 H15C 109.5 no
H15A C15 H15C 109.5 no
H15B C15 H15C 109.5 no
C14 C16 H16A 109.5 no
C14 C16 H16B 109.5 no
H16A C16 H16B 109.5 no
C14 C16 H16C 109.5 no
H16A C16 H16C 109.5 no
H16B C16 H16C 109.5 no

loop_
_geom_bond_atom_site_label_1
_geom_bond_atom_site_label_2
_geom_bond_distance
_geom_bond_publ_flag
O1 C11 1.216(2) yes
O2 C13 1.256(2) yes
O3 C9 1.320(2) yes
O3 H3A 0.862(10) no
O4 C6 1.358(2) no
O4 C7 1.426(2) no
O5 C4 1.358(2) no
O5 C8 1.418(2) no
N1 C13 1.340(2) no
N1 C12 1.462(2) no
N1 C14 1.474(2) no
C1 C2 1.385(3) no
C1 C6 1.401(2) no
C1 C9 1.475(3) no
C2 C3 1.375(3) no
C2 H2 0.9300 no
C3 C4 1.387(3) no
C3 H3 0.9300 no
C4 C5 1.389(2) no
C5 C6 1.391(2) no
C5 H5 0.9300 no
C7 H7A 0.9600 no
C7 H7B 0.9600 no
C7 H7C 0.9600 no
C8 H8A 0.9600 no
C8 H8B 0.9600 no
C8 H8C 0.9600 no
C9 C10 1.373(2) yes
C10 C13 1.452(2) yes
C10 C11 1.453(2) no
C11 C12 1.521(2) no
C12 H12A 0.9700 no
C12 H12B 0.9700 no
C14 C16 1.514(3) no
C14 C15 1.522(3) no
C14 H14 0.9800 no
C15 H15A 0.9600 no
C15 H15B 0.9600 no
C15 H15C 0.9600 no
C16 H16A 0.9600 no
C16 H16B 0.9600 no
C16 H16C 0.9600 no

loop_
_geom_hbond_atom_site_label_D
_geom_hbond_atom_site_label_H
_geom_hbond_atom_site_label_A
_geom_hbond_site_symmetry_A
_geom_hbond_distance_DH
_geom_hbond_distance_HA
_geom_hbond_distance_DA
_geom_hbond_angle_DHA
O3 H3A O2 . 0.862(10) 1.706(13) 2.531(2) 159(3)
C14 H14 O2 . 0.98 2.52 2.873(2) 101.0
C2 H2 O1 5655. 0.93 2.47 3.3286 153
C8 H8B O2 1545. 0.96 2.58 3.4585 152
C8 H8C O3 6545. 0.96 2.42 3.3767 172

loop_
_geom_torsion_atom_site_label_1
_geom_torsion_atom_site_label_2
_geom_torsion_atom_site_label_3
_geom_torsion_atom_site_label_4
_geom_torsion
_geom_torsion_publ_flag
C6 C1 C2 C3 -0.4(3) no
C9 C1 C2 C3 -179.39(18) no
C1 C2 C3 C4 -1.2(3) no
C8 O5 C4 C3 178.48(18) no
C8 O5 C4 C5 -1.7(3) no
C2 C3 C4 O5 -178.51(17) no
C2 C3 C4 C5 1.6(3) no
O5 C4 C5 C6 179.65(17) no
C3 C4 C5 C6 -0.5(3) no
C7 O4 C6 C5 -8.1(3) no
C7 O4 C6 C1 173.59(16) no
C4 C5 C6 O4 -179.33(16) no
C4 C5 C6 C1 -1.1(3) no
C2 C1 C6 O4 179.90(15) no
C9 C1 C6 O4 -1.1(2) no
C2 C1 C6 C5 1.5(3) no
C9 C1 C6 C5 -179.49(17) no
C2 C1 C9 O3 117.9(2) no
C6 C1 C9 O3 -61.1(2) no
C2 C1 C9 C10 -62.1(3) no
C6 C1 C9 C10 118.9(2) no
O3 C9 C10 C13 4.4(3) no
C1 C9 C10 C13 -175.58(16) no
O3 C9 C10 C11 172.72(18) no
C1 C9 C10 C11 -7.3(3) no
C9 C10 C11 O1 8.5(3) no
C13 C10 C11 O1 177.87(19) no
C9 C10 C11 C12 -170.34(19) no
C13 C10 C11 C12 -0.94(19) no
C13 N1 C12 C11 2.4(2) no
C14 N1 C12 C11 166.62(16) no
O1 C11 C12 N1 -179.67(17) no
C10 C11 C12 N1 -0.75(19) no
C12 N1 C13 O2 174.96(17) no
C14 N1 C13 O2 10.5(3) no
C12 N1 C13 C10 -3.1(2) no
C14 N1 C13 C10 -167.53(15) no
C9 C10 C13 O2 -4.6(3) no
C11 C10 C13 O2 -175.53(17) no
C9 C10 C13 N1 173.40(16) no
C11 C10 C13 N1 2.5(2) no
C13 N1 C14 C16 -145.92(19) no
C12 N1 C14 C16 51.7(2) no
C13 N1 C14 C15 89.3(2) no
C12 N1 C14 C15 -73.1(2) no

loop_
_cod_related_entry_id
_cod_related_entry_database
_cod_related_entry_code
1 ChemSpider 30655024
